data_4063848
loop_
_publ_author_name
'Obenhuber, Andreas'
'Ruhland, Klaus'

_publ_section_title
;
 Activation of a Nonstrained C(sp2)&#x2212;C(sp2) Single Bond in a Vaska
 Complex Analogue Using Chelating Assistance
;
_journal_issue 1
_journal_name_full Organometallics
_journal_page_first 171
_journal_paper_doi 10.1021/om100985r
_journal_volume 30
_journal_year 2011
_chemical_formula_sum 'C25 H36 Cl Ir O3 P2'
_chemical_formula_weight 674.13
_chemical_melting_point ?
_chemical_name_systematic
; 
 iridium 
;
_space_group_IT_number 4
_symmetry_cell_setting monoclinic
_symmetry_space_group_name_Hall 'P 2yb'
_symmetry_space_group_name_H-M 'P 1 21 1'
_atom_sites_solution_hydrogens geom
_atom_sites_solution_primary direct
_atom_sites_solution_secondary difmap
_audit_creation_method SHELXL-97
_cell_angle_alpha 90.00
_cell_angle_beta 109.398(2)
_cell_angle_gamma 90.00
_cell_formula_units_Z 2
_cell_length_a 7.7917(2)
_cell_length_b 15.8875(2)
_cell_length_c 11.1735(2)
_cell_measurement_reflns_used 22916
_cell_measurement_temperature 150(2)
_cell_measurement_theta_max 25.2498
_cell_measurement_theta_min 2.7626
_cell_volume 1304.66(5)
_computing_cell_refinement
;
 CrysAlis RED, Oxford Diffraction Ltd.,
 Version 1.171.32.5 (release 08-05-2007 CrysAlis171 .NET)
 (compiled May  8 2007,13:10:02)
;
_computing_data_collection
;
 CrysAlis CCD, Oxford Diffraction Ltd.,
 Version 1.171.32.5 (release 08-05-2007 CrysAlis171 .NET)
 (compiled May  8 2007,13:10:02)
;
_computing_data_reduction
;
 CrysAlis RED, Oxford Diffraction Ltd.,
 Version 1.171.32.5 (release 08-05-2007 CrysAlis171 .NET)
 (compiled May  8 2007,13:10:02)
;
_computing_structure_refinement 'SHELXL-97 (Sheldrick, 1997)'
_computing_structure_solution 'SHELXS-97 (Sheldrick, 1997)'
_diffrn_ambient_temperature 150(2)
_diffrn_detector ' CCD plate '
_diffrn_detector_area_resol_mean 16.0238
_diffrn_measured_fraction_theta_full 0.998
_diffrn_measured_fraction_theta_max 0.998
_diffrn_measurement_device ' \k-geometry diffractometer '
_diffrn_measurement_device_type ' Oxford-Diffraction Xcalibur3 '
_diffrn_measurement_method ' phi- and omega-rotation '
_diffrn_radiation_monochromator graphite
_diffrn_radiation_source 'Enhance (Mo) X-ray Source'
_diffrn_radiation_type MoK\a
_diffrn_radiation_wavelength 0.71073
_diffrn_reflns_av_R_equivalents 0.0377
_diffrn_reflns_av_sigmaI/netI 0.0130
_diffrn_reflns_limit_h_max 8
_diffrn_reflns_limit_h_min -9
_diffrn_reflns_limit_k_max 19
_diffrn_reflns_limit_k_min -19
_diffrn_reflns_limit_l_max 13
_diffrn_reflns_limit_l_min 0
_diffrn_reflns_number 17706
_diffrn_reflns_theta_full 25.37
_diffrn_reflns_theta_max 25.37
_diffrn_reflns_theta_min 2.77
_diffrn_standards_decay_% 0
_exptl_absorpt_coefficient_mu 5.366
_exptl_absorpt_correction_T_max 1.00000
_exptl_absorpt_correction_T_min 0.35674
_exptl_absorpt_correction_type multi-scan
_exptl_absorpt_process_details
;   
 CrysAlis RED, Oxford Diffraction Ltd.,
 Version 1.171.32.5 (release 08-05-2007 CrysAlis171 .NET)
 (compiled May  8 2007,13:10:02)
 Empirical absorption correction using spherical harmonics,
 implemented in SCALE3 ABSPACK scaling algorithm.
;
_exptl_crystal_colour 'pale red'
_exptl_crystal_density_diffrn 1.716
_exptl_crystal_density_meas ?
_exptl_crystal_density_method 'not measured'
_exptl_crystal_description fragment
_exptl_crystal_F_000 668
_exptl_crystal_size_max 0.40
_exptl_crystal_size_mid 0.20
_exptl_crystal_size_min 0.20
_refine_diff_density_max 3.338
_refine_diff_density_min -1.423
_refine_diff_density_rms 0.134
_refine_ls_abs_structure_details 'Flack H D (1983), Acta Cryst. A39, 876-881'
_refine_ls_abs_structure_Flack -0.034(8)
_refine_ls_extinction_method none
_refine_ls_goodness_of_fit_ref 1.045
_refine_ls_hydrogen_treatment constr
_refine_ls_matrix_type full
_refine_ls_number_parameters 297
_refine_ls_number_reflns 4776
_refine_ls_number_restraints 1
_refine_ls_restrained_S_all 1.045
_refine_ls_R_factor_all 0.0320
_refine_ls_R_factor_gt 0.0308
_refine_ls_shift/su_max 0.001
_refine_ls_shift/su_mean 0.000
_refine_ls_structure_factor_coef Fsqd
_refine_ls_weighting_details 'calc w=1/[\s^2^(Fo^2^)+(0.0417P)^2^+7.6012P] where P=(Fo^2^+2Fc^2^)/3'
_refine_ls_weighting_scheme calc
_refine_ls_wR_factor_gt 0.0747
_refine_ls_wR_factor_ref 0.0757
_reflns_number_gt 4647
_reflns_number_total 4776
_reflns_threshold_expression >2sigma(I)
_cod_data_source_file om100985r_si_003.cif
_cod_data_source_block 6_5
_cod_depositor_comments
;
The following automatic conversions were performed:

'_chemical_melting_point' value 'not measured' was changed to '?' -
the value is undefined or not given.

'_symmetry_cell_setting' value
'Monoclinic' changed to 'monoclinic' according to
/home/saulius/struct/CIF-dictionaries/cif_core.dic dictionary named
'cif_core.dic' version 2.4.1 from 2010-06-29.

Automatic conversion script
Id: cif_fix_values 1715 2011-07-08 13:25:40Z adriana 

The following automatic conversions were performed:

'_exptl_crystal_density_meas' value 'not measured' was changed to '?'
- the value is perceived as not measured.

Automatic conversion script
Id: cif_fix_values 3008 2015-01-20 13:52:24Z robertas 
;
_cod_original_cell_volume 1304.66(4)
_cod_original_sg_symbol_H-M P2(1)
_cod_database_code 4063848

loop_
_symmetry_equiv_pos_as_xyz
'x, y, z'
'-x, y+1/2, -z'

loop_
_atom_site_label
_atom_site_type_symbol
_atom_site_fract_x
_atom_site_fract_y
_atom_site_fract_z
_atom_site_U_iso_or_equiv
_atom_site_adp_type
_atom_site_occupancy
_atom_site_symmetry_multiplicity
_atom_site_calc_flag
_atom_site_refinement_flags
Ir1 Ir 0.13918(3) 0.10797(2) 0.751189(18) 0.01892(8) Uani 1 1 d .
P1 P 0.0021(2) 0.18463(11) 0.56284(16) 0.0206(3) Uani 1 1 d .
P2 P 0.0823(2) 0.17572(11) 0.92172(16) 0.0201(3) Uani 1 1 d .
Cl Cl 0.4105(2) 0.19207(11) 0.81110(16) 0.0259(3) Uani 1 1 d .
O1 O -0.1441(8) -0.0249(4) 0.6821(5) 0.0364(13) Uani 1 1 d .
O2 O -0.0172(6) 0.1123(5) 0.4546(4) 0.0246(9) Uani 1 1 d .
O3 O 0.2478(8) 0.1412(3) 1.0441(5) 0.0269(12) Uani 1 1 d .
C1 C -0.0448(11) 0.0282(5) 0.7101(7) 0.0294(16) Uani 1 1 d .
C2 C 0.1326(10) 0.0576(4) 0.4884(7) 0.0223(14) Uani 1 1 d .
C3 C 0.1720(11) 0.0180(5) 0.3896(7) 0.0292(16) Uani 1 1 d .
H3 H 0.0983 0.0271 0.3039 0.035 Uiso 1 1 calc R
C4 C 0.3216(11) -0.0352(4) 0.4193(7) 0.0288(16) Uani 1 1 d .
H4 H 0.3494 -0.0644 0.3538 0.035 Uiso 1 1 calc R
C5 C 0.4289(11) -0.0454(5) 0.5435(8) 0.0302(16) Uani 1 1 d .
H5 H 0.5325 -0.0810 0.5633 0.036 Uiso 1 1 calc R
C6 C 0.3882(10) -0.0043(4) 0.6414(7) 0.0266(15) Uani 1 1 d .
H6 H 0.4660 -0.0112 0.7266 0.032 Uiso 1 1 calc R
C7 C 0.2347(10) 0.0466(4) 0.6151(6) 0.0226(14) Uani 1 1 d .
C8 C 0.3180(11) 0.0619(5) 1.0271(8) 0.0248(17) Uani 1 1 d .
C9 C 0.4202(10) 0.0214(5) 1.1375(8) 0.0305(16) Uani 1 1 d .
H9 H 0.4490 0.0484 1.2176 0.037 Uiso 1 1 calc R
C10 C 0.4794(11) -0.0600(5) 1.1275(7) 0.0322(17) Uani 1 1 d .
H10 H 0.5526 -0.0894 1.2007 0.039 Uiso 1 1 calc R
C11 C 0.4301(10) -0.0977(5) 1.0093(8) 0.0310(16) Uani 1 1 d .
H11 H 0.4653 -0.1542 1.0024 0.037 Uiso 1 1 calc R
C12 C 0.3305(10) -0.0545(5) 0.9009(7) 0.0282(16) Uani 1 1 d .
H12 H 0.2972 -0.0820 0.8210 0.034 Uiso 1 1 calc R
C13 C 0.2778(10) 0.0300(4) 0.9075(7) 0.0237(14) Uani 1 1 d .
C14 C -0.2335(10) 0.2231(5) 0.5117(7) 0.0275(15) Uani 1 1 d .
H14 H -0.2337 0.2768 0.5582 0.033 Uiso 1 1 calc R
C15 C -0.3537(10) 0.1609(6) 0.5512(8) 0.038(2) Uani 1 1 d .
H15A H -0.3024 0.1506 0.6427 0.057 Uiso 1 1 calc R
H15B H -0.3596 0.1078 0.5053 0.057 Uiso 1 1 calc R
H15C H -0.4764 0.1844 0.5309 0.057 Uiso 1 1 calc R
C16 C -0.3097(12) 0.2428(6) 0.3699(8) 0.0367(18) Uani 1 1 d .
H16A H -0.2417 0.2897 0.3504 0.055 Uiso 1 1 calc R
H16B H -0.4384 0.2582 0.3470 0.055 Uiso 1 1 calc R
H16C H -0.2980 0.1930 0.3214 0.055 Uiso 1 1 calc R
C17 C 0.1465(11) 0.2656(4) 0.5269(7) 0.0276(15) Uani 1 1 d .
H17 H 0.2740 0.2507 0.5794 0.033 Uiso 1 1 calc R
C18 C 0.1108(13) 0.3522(5) 0.5751(8) 0.0374(19) Uani 1 1 d .
H18A H 0.1145 0.3473 0.6633 0.056 Uiso 1 1 calc R
H18B H -0.0093 0.3726 0.5224 0.056 Uiso 1 1 calc R
H18C H 0.2044 0.3920 0.5702 0.056 Uiso 1 1 calc R
C19 C 0.1447(12) 0.2670(5) 0.3911(8) 0.0325(17) Uani 1 1 d .
H19A H 0.1625 0.2097 0.3647 0.049 Uiso 1 1 calc R
H19B H 0.2431 0.3033 0.3849 0.049 Uiso 1 1 calc R
H19C H 0.0276 0.2888 0.3359 0.049 Uiso 1 1 calc R
C20 C 0.1185(10) 0.2897(4) 0.9368(7) 0.0261(15) Uani 1 1 d .
H20 H 0.2113 0.3027 0.8955 0.031 Uiso 1 1 calc R
C21 C -0.0539(12) 0.3364(5) 0.8596(8) 0.0337(18) Uani 1 1 d .
H21A H -0.1028 0.3113 0.7750 0.051 Uiso 1 1 calc R
H21B H -0.0250 0.3958 0.8518 0.051 Uiso 1 1 calc R
H21C H -0.1447 0.3323 0.9026 0.051 Uiso 1 1 calc R
C22 C 0.1977(12) 0.3223(5) 1.0730(8) 0.0338(18) Uani 1 1 d .
H22A H 0.2961 0.2849 1.1219 0.051 Uiso 1 1 calc R
H22B H 0.1021 0.3235 1.1119 0.051 Uiso 1 1 calc R
H22C H 0.2456 0.3792 1.0722 0.051 Uiso 1 1 calc R
C23 C -0.1238(13) 0.1504(6) 0.9570(9) 0.027(2) Uani 1 1 d .
H23 H -0.2282 0.1698 0.8825 0.033 Uiso 1 1 calc R
C24 C -0.1492(16) 0.0566(7) 0.9690(12) 0.040(3) Uani 1 1 d .
H24A H -0.1573 0.0288 0.8890 0.059 Uiso 1 1 calc R
H24B H -0.2613 0.0464 0.9882 0.059 Uiso 1 1 calc R
H24C H -0.0453 0.0338 1.0375 0.059 Uiso 1 1 calc R
C25 C -0.1467(13) 0.1927(5) 1.0737(8) 0.0372(19) Uani 1 1 d .
H25A H -0.1484 0.2539 1.0630 0.056 Uiso 1 1 calc R
H25B H -0.0450 0.1769 1.1493 0.056 Uiso 1 1 calc R
H25C H -0.2614 0.1743 1.0835 0.056 Uiso 1 1 calc R

loop_
_atom_site_aniso_label
_atom_site_aniso_U_11
_atom_site_aniso_U_22
_atom_site_aniso_U_33
_atom_site_aniso_U_23
_atom_site_aniso_U_13
_atom_site_aniso_U_12
Ir1 0.02417(12) 0.01380(11) 0.01753(11) -0.00013(15) 0.00522(8) 0.00053(17)
P1 0.0264(9) 0.0163(8) 0.0180(8) 0.0002(6) 0.0060(7) 0.0010(7)
P2 0.0249(9) 0.0154(8) 0.0183(8) 0.0001(6) 0.0050(7) 0.0013(7)
Cl 0.0275(9) 0.0239(8) 0.0251(8) -0.0022(7) 0.0072(7) -0.0014(7)
O1 0.040(3) 0.028(3) 0.036(3) -0.001(2) 0.006(3) -0.009(3)
O2 0.034(2) 0.018(2) 0.0187(18) 0.002(3) 0.0036(16) 0.008(4)
O3 0.034(3) 0.020(2) 0.022(3) -0.001(2) 0.004(2) 0.004(2)
C1 0.039(4) 0.029(4) 0.021(4) 0.004(3) 0.010(3) 0.002(3)
C2 0.032(4) 0.012(3) 0.021(3) -0.004(3) 0.006(3) -0.005(3)
C3 0.039(4) 0.028(4) 0.022(4) 0.000(3) 0.011(3) -0.003(3)
C4 0.042(4) 0.017(3) 0.034(4) -0.005(3) 0.021(4) -0.004(3)
C5 0.034(4) 0.021(4) 0.040(4) -0.001(3) 0.019(3) -0.001(3)
C6 0.031(4) 0.024(4) 0.025(4) 0.003(3) 0.010(3) 0.003(3)
C7 0.032(4) 0.018(3) 0.018(3) 0.000(3) 0.008(3) 0.000(3)
C8 0.026(4) 0.021(4) 0.028(4) 0.003(3) 0.008(3) 0.002(3)
C9 0.026(4) 0.035(4) 0.029(4) 0.003(3) 0.007(3) 0.002(3)
C10 0.029(4) 0.038(4) 0.028(4) 0.018(3) 0.008(3) 0.009(3)
C11 0.031(4) 0.023(4) 0.040(4) 0.009(3) 0.013(3) 0.007(3)
C12 0.033(4) 0.024(4) 0.028(4) 0.004(3) 0.010(3) 0.003(3)
C13 0.028(4) 0.017(3) 0.027(4) 0.002(3) 0.010(3) 0.000(3)
C14 0.025(4) 0.025(4) 0.029(4) 0.002(3) 0.005(3) 0.006(3)
C15 0.012(3) 0.055(6) 0.043(5) 0.017(4) 0.003(3) 0.003(3)
C16 0.037(4) 0.039(5) 0.027(4) 0.005(3) 0.001(3) 0.007(4)
C17 0.035(4) 0.020(4) 0.028(4) 0.004(3) 0.011(3) 0.000(3)
C18 0.062(6) 0.017(4) 0.036(4) -0.003(3) 0.021(4) -0.007(4)
C19 0.047(5) 0.017(4) 0.035(4) -0.002(3) 0.017(4) -0.003(3)
C20 0.034(4) 0.013(3) 0.032(4) -0.001(3) 0.011(3) -0.004(3)
C21 0.053(5) 0.018(3) 0.031(4) 0.003(3) 0.016(4) 0.008(3)
C22 0.045(5) 0.024(4) 0.030(4) -0.005(3) 0.009(4) -0.003(3)
C23 0.028(5) 0.029(4) 0.025(4) 0.001(3) 0.009(4) 0.001(3)
C24 0.048(6) 0.032(5) 0.052(6) -0.007(4) 0.034(5) -0.014(4)
C25 0.055(5) 0.032(4) 0.032(4) -0.005(3) 0.024(4) -0.003(4)

loop_
_atom_type_symbol
_atom_type_description
_atom_type_scat_dispersion_real
_atom_type_scat_dispersion_imag
_atom_type_scat_source
C C 0.0033 0.0016 'International Tables Vol C Tables 4.2.6.8 and 6.1.1.4'
H H 0.0000 0.0000 'International Tables Vol C Tables 4.2.6.8 and 6.1.1.4'
O O 0.0106 0.0060 'International Tables Vol C Tables 4.2.6.8 and 6.1.1.4'
P P 0.1023 0.0942 'International Tables Vol C Tables 4.2.6.8 and 6.1.1.4'
Cl Cl 0.1484 0.1585 'International Tables Vol C Tables 4.2.6.8 and 6.1.1.4'
Ir Ir -1.4442 7.9887 'International Tables Vol C Tables 4.2.6.8 and 6.1.1.4'

loop_
_geom_angle_atom_site_label_1
_geom_angle_atom_site_label_2
_geom_angle_atom_site_label_3
_geom_angle
C1 Ir1 C13 86.8(3)
C1 Ir1 C7 86.3(3)
C13 Ir1 C7 96.7(3)
C1 Ir1 P2 100.1(2)
C13 Ir1 P2 77.40(19)
C7 Ir1 P2 171.0(2)
C1 Ir1 P1 92.8(2)
C13 Ir1 P1 172.97(19)
C7 Ir1 P1 76.24(19)
P2 Ir1 P1 109.56(6)
C1 Ir1 Cl 170.7(2)
C13 Ir1 Cl 86.28(19)
C7 Ir1 Cl 88.3(2)
P2 Ir1 Cl 84.55(6)
P1 Ir1 Cl 93.29(6)
O2 P1 C14 99.6(3)
O2 P1 C17 104.0(3)
C14 P1 C17 108.7(3)
O2 P1 Ir1 101.5(2)
C14 P1 Ir1 124.0(3)
C17 P1 Ir1 115.3(3)
O3 P2 C23 104.6(4)
O3 P2 C20 101.5(3)
C23 P2 C20 108.6(4)
O3 P2 Ir1 102.5(2)
C23 P2 Ir1 119.4(3)
C20 P2 Ir1 117.5(2)
C2 O2 P1 111.8(4)
C8 O3 P2 114.9(5)
O1 C1 Ir1 173.1(7)
C7 C2 C3 123.4(7)
C7 C2 O2 119.8(6)
C3 C2 O2 116.8(6)
C4 C3 C2 118.4(7)
C4 C3 H3 120.8
C2 C3 H3 120.8
C5 C4 C3 119.7(7)
C5 C4 H4 120.2
C3 C4 H4 120.2
C4 C5 C6 121.1(7)
C4 C5 H5 119.5
C6 C5 H5 119.5
C7 C6 C5 120.6(7)
C7 C6 H6 119.7
C5 C6 H6 119.7
C2 C7 C6 116.8(6)
C2 C7 Ir1 116.8(5)
C6 C7 Ir1 126.3(5)
C13 C8 C9 125.2(8)
C13 C8 O3 119.3(7)
C9 C8 O3 115.4(7)
C8 C9 C10 118.0(8)
C8 C9 H9 121.0
C10 C9 H9 121.0
C11 C10 C9 119.0(7)
C11 C10 H10 120.5
C9 C10 H10 120.5
C10 C11 C12 121.2(7)
C10 C11 H11 119.4
C12 C11 H11 119.4
C11 C12 C13 120.9(7)
C11 C12 H12 119.5
C13 C12 H12 119.5
C8 C13 C12 115.3(7)
C8 C13 Ir1 118.5(5)
C12 C13 Ir1 126.1(5)
C15 C14 C16 111.6(7)
C15 C14 P1 110.0(5)
C16 C14 P1 113.2(6)
C15 C14 H14 107.2
C16 C14 H14 107.2
P1 C14 H14 107.2
C14 C15 H15A 109.5
C14 C15 H15B 109.5
H15A C15 H15B 109.5
C14 C15 H15C 109.5
H15A C15 H15C 109.5
H15B C15 H15C 109.5
C14 C16 H16A 109.5
C14 C16 H16B 109.5
H16A C16 H16B 109.5
C14 C16 H16C 109.5
H16A C16 H16C 109.5
H16B C16 H16C 109.5
C19 C17 C18 113.3(6)
C19 C17 P1 115.2(5)
C18 C17 P1 110.8(5)
C19 C17 H17 105.5
C18 C17 H17 105.5
P1 C17 H17 105.5
C17 C18 H18A 109.5
C17 C18 H18B 109.5
H18A C18 H18B 109.5
C17 C18 H18C 109.5
H18A C18 H18C 109.5
H18B C18 H18C 109.5
C17 C19 H19A 109.5
C17 C19 H19B 109.5
H19A C19 H19B 109.5
C17 C19 H19C 109.5
H19A C19 H19C 109.5
H19B C19 H19C 109.5
C21 C20 C22 112.7(6)
C21 C20 P2 110.4(5)
C22 C20 P2 115.2(5)
C21 C20 H20 105.9
C22 C20 H20 105.9
P2 C20 H20 105.9
C20 C21 H21A 109.5
C20 C21 H21B 109.5
H21A C21 H21B 109.5
C20 C21 H21C 109.5
H21A C21 H21C 109.5
H21B C21 H21C 109.5
C20 C22 H22A 109.5
C20 C22 H22B 109.5
H22A C22 H22B 109.5
C20 C22 H22C 109.5
H22A C22 H22C 109.5
H22B C22 H22C 109.5
C24 C23 C25 107.5(9)
C24 C23 P2 112.7(7)
C25 C23 P2 116.7(7)
C24 C23 H23 106.4
C25 C23 H23 106.4
P2 C23 H23 106.4
C23 C24 H24A 109.5
C23 C24 H24B 109.5
H24A C24 H24B 109.5
C23 C24 H24C 109.5
H24A C24 H24C 109.5
H24B C24 H24C 109.5
C23 C25 H25A 109.5
C23 C25 H25B 109.5
H25A C25 H25B 109.5
C23 C25 H25C 109.5
H25A C25 H25C 109.5
H25B C25 H25C 109.5

loop_
_geom_bond_atom_site_label_1
_geom_bond_atom_site_label_2
_geom_bond_distance
Ir1 C1 1.854(8)
Ir1 C13 2.121(7)
Ir1 C7 2.138(7)
Ir1 P2 2.3552(17)
Ir1 P1 2.3580(17)
Ir1 Cl 2.4004(17)
P1 O2 1.639(7)
P1 C14 1.836(7)
P1 C17 1.839(7)
P2 O3 1.632(6)
P2 C23 1.822(10)
P2 C20 1.831(7)
O1 C1 1.116(10)
O2 C2 1.402(9)
O3 C8 1.411(8)
C2 C7 1.386(10)
C2 C3 1.390(10)
C3 C4 1.388(11)
C3 H3 0.9500
C4 C5 1.371(12)
C4 H4 0.9500
C5 C6 1.398(10)
C5 H5 0.9500
C6 C7 1.392(10)
C6 H6 0.9500
C8 C13 1.365(11)
C8 C9 1.384(11)
C9 C10 1.390(11)
C9 H9 0.9500
C10 C11 1.383(12)
C10 H10 0.9500
C11 C12 1.384(11)
C11 H11 0.9500
C12 C13 1.412(10)
C12 H12 0.9500
C14 C15 1.523(11)
C14 C16 1.529(11)
C14 H14 1.0000
C15 H15A 0.9800
C15 H15B 0.9800
C15 H15C 0.9800
C16 H16A 0.9800
C16 H16B 0.9800
C16 H16C 0.9800
C17 C19 1.513(11)
C17 C18 1.536(11)
C17 H17 1.0000
C18 H18A 0.9800
C18 H18B 0.9800
C18 H18C 0.9800
C19 H19A 0.9800
C19 H19B 0.9800
C19 H19C 0.9800
C20 C21 1.527(11)
C20 C22 1.529(10)
C20 H20 1.0000
C21 H21A 0.9800
C21 H21B 0.9800
C21 H21C 0.9800
C22 H22A 0.9800
C22 H22B 0.9800
C22 H22C 0.9800
C23 C24 1.515(10)
C23 C25 1.528(12)
C23 H23 1.0000
C24 H24A 0.9800
C24 H24B 0.9800
C24 H24C 0.9800
C25 H25A 0.9800
C25 H25B 0.9800
C25 H25C 0.9800
